data_2310985
loop_
_publ_author_name
'Toman, K.'

_publ_section_title
;
 The structure of Ni2 Si
;
_journal_name_full 'Acta Crystallographica (1,1948-23,1967)'
_journal_page_first 329
_journal_page_last 331
_journal_volume 5
_journal_year 1952
_chemical_formula_sum 'Ni2 Si'
_space_group_IT_number 62
_symmetry_space_group_name_Hall '-P 2c 2ab'
_symmetry_space_group_name_H-M 'P b n m'
_cell_angle_alpha 90
_cell_angle_beta 90
_cell_angle_gamma 90
_cell_formula_units_Z 4
_cell_length_a 7.06
_cell_length_b 4.99
_cell_length_c 3.72
_cell_volume 131.053
_citation_journal_id_ASTM ACCRA9
_cod_data_source_file Toman_ACCRA9_1952_163.cif
_cod_data_source_block Ni2Si1
_cod_original_cell_volume 131.0534
_cod_original_sg_symbol_Hall '-P 2ac 2n (z,x,y)'
_cod_original_formula_sum 'Ni2 Si1'
_cod_database_code 2310985

loop_
_symmetry_equiv_pos_as_xyz
x,y,z
x+1/2,-y+1/2,-z
-x+1/2,y+1/2,-z+1/2
-x,-y,z+1/2
-x,-y,-z
-x-1/2,y-1/2,z
x-1/2,-y-1/2,z-1/2
x,y,-z-1/2

loop_
_atom_site_label
_atom_site_type_symbol
_atom_site_fract_x
_atom_site_fract_y
_atom_site_fract_z
_atom_site_occupancy
_atom_site_U_iso_or_equiv
Ni2 Ni+2 0.203 0.042 0.75 1 0.0
Ni1 Ni+2 0.063 0.325 0.25 1 0.0
Si1 Si-4 0.386 0.263 0.25 1 0.0
